data_2213764
loop_
_publ_author_name
'Moreno-Fuquen, Rodolfo'
'Shankland, Kenneth'
'Fabbiani, Francesa P. A.'

_publ_section_title
;
 6-Methoxyquinoline <i>N</i>-oxide--hydroquinone (2/1)
;
_journal_coeditor_code FJ2019
_journal_issue 6
_journal_name_full 'Acta Crystallographica Section E'
_journal_page_first o2891
_journal_page_last o2891
_journal_paper_doi 10.1107/S1600536807022040
_journal_volume 63
_journal_year 2007
_chemical_formula_iupac '2C10 H9 N1 O2, C6 H6 O2'
_chemical_formula_moiety '2(C10 H9 N1 O2), C6 H6 O2'
_chemical_formula_sum 'C26 H24 N2 O6'
_chemical_formula_weight 460.48
_chemical_melting_point 431.0(10)
_space_group_IT_number 2
_symmetry_cell_setting triclinic
_symmetry_space_group_name_Hall '-P 1'
_symmetry_space_group_name_H-M 'P -1'
_atom_sites_solution_hydrogens difmap
_atom_sites_solution_primary direct
_atom_sites_solution_secondary direct
_audit_creation_method SHELXL-97
_cell_angle_alpha 95.72(2)
_cell_angle_beta 109.85(3)
_cell_angle_gamma 113.50(2)
_cell_formula_units_Z 1
_cell_length_a 7.8841(19)
_cell_length_b 8.480(2)
_cell_length_c 9.887(3)
_cell_measurement_reflns_used 2421
_cell_measurement_temperature 150(2)
_cell_measurement_theta_max 28.544
_cell_measurement_theta_min 2.717
_cell_volume 548.6(3)
_computing_cell_refinement
;
CrysAlis RED (Oxford Diffraction, 2006)
;
_computing_data_collection
;
CrysAlis CCD (Oxford Diffraction, 2006)
;
_computing_data_reduction
;
CrysAlis RED
;
_computing_molecular_graphics 'ORTEP-3 for Windows (Farrugia, 1997)'
_computing_publication_material 'PARST95 (Nardelli, 1995)'
_computing_structure_refinement 'SHELXL97 (Sheldrick, 1997)'
_computing_structure_solution 'SHELXS93 (Sheldrick, 1990)'
_diffrn_ambient_temperature 150(2)
_diffrn_measured_fraction_theta_full 0.998
_diffrn_measured_fraction_theta_max 0.998
_diffrn_measurement_device_type 'Oxford Diffraction Gemini'
_diffrn_measurement_method '\w and \p'
_diffrn_radiation_monochromator graphite
_diffrn_radiation_source 'fine-focus sealed tube'
_diffrn_radiation_type MoK\a
_diffrn_radiation_wavelength 0.71073
_diffrn_reflns_av_R_equivalents 0.022
_diffrn_reflns_av_sigmaI/netI 0.030
_diffrn_reflns_limit_h_max 9
_diffrn_reflns_limit_h_min -9
_diffrn_reflns_limit_k_max 9
_diffrn_reflns_limit_k_min -10
_diffrn_reflns_limit_l_max 11
_diffrn_reflns_limit_l_min -11
_diffrn_reflns_number 4934
_diffrn_reflns_theta_full 25.00
_diffrn_reflns_theta_max 25.00
_diffrn_reflns_theta_min 2.72
_diffrn_standards_decay_% 0
_diffrn_standards_interval_count 0
_diffrn_standards_number 0
_exptl_absorpt_coefficient_mu 0.100
_exptl_absorpt_correction_T_max 1.0000
_exptl_absorpt_correction_T_min 0.9634
_exptl_absorpt_correction_type multi-scan
_exptl_absorpt_process_details '(CrysAlis RED; Oxford Diffraction, 2006)'
_exptl_crystal_colour colourless
_exptl_crystal_density_diffrn 1.394
_exptl_crystal_density_method 'not measured'
_exptl_crystal_description plate
_exptl_crystal_F_000 242
_exptl_crystal_size_max 0.18
_exptl_crystal_size_mid 0.14
_exptl_crystal_size_min 0.04
_refine_diff_density_max 0.132
_refine_diff_density_min -0.171
_refine_ls_extinction_method none
_refine_ls_goodness_of_fit_ref 1.082
_refine_ls_hydrogen_treatment mixed
_refine_ls_matrix_type full
_refine_ls_number_parameters 159
_refine_ls_number_reflns 1950
_refine_ls_number_restraints 0
_refine_ls_restrained_S_all 1.082
_refine_ls_R_factor_all 0.051
_refine_ls_R_factor_gt 0.033
_refine_ls_shift/su_max 0.000
_refine_ls_shift/su_mean 0.000
_refine_ls_structure_factor_coef Fsqd
_refine_ls_weighting_details 'calc w=1/[\s^2^(Fo^2^)+(0.0437P)^2^+0.0161P] where P=(Fo^2^+2Fc^2^)/3'
_refine_ls_weighting_scheme calc
_refine_ls_wR_factor_gt 0.083
_refine_ls_wR_factor_ref 0.089
_reflns_number_gt 1425
_reflns_number_total 1950
_reflns_threshold_expression I>2\s(I)
_cod_data_source_file fj2019.cif
_cod_data_source_block I
_cod_depositor_comments
;
The following automatic conversions were performed:
'_symmetry_cell_setting' value 'Triclinic' changed to 'triclinic'
according to '/home/saulius/struct/CIF-dictionaries/cif_core.dic'
dictionary named 'cif_core.dic' version 2.4.1 from 2010-06-29.

Automatic conversion script
Id: cif_fix_enum 1527 2010-12-29 10:47:43Z saulius 

The following automatic conversions were performed:

'_symmetry_cell_setting' value 'Triclinic' changed to 'triclinic'
according to /home/saulius/struct/CIF-dictionaries/cif_core.dic
dictionary named 'cif_core.dic' version 2.4.1 from 2010-06-29.

Automatic conversion script
Id: cif_fix_values 1715 2011-07-08 13:25:40Z adriana 
;
_cod_database_code 2213764
_cod_database_fobs_code 2213764

loop_
_symmetry_equiv_pos_as_xyz
'x, y, z'
'-x, -y, -z'

loop_
_atom_site_type_symbol
_atom_site_label
_atom_site_fract_x
_atom_site_fract_y
_atom_site_fract_z
_atom_site_U_iso_or_equiv
_atom_site_adp_type
_atom_site_calc_flag
_atom_site_refinement_flags
_atom_site_occupancy
O O1 0.57431(15) 0.73269(13) 0.89892(11) 0.0391(3) Uani d . 1
O O2 -0.15919(15) 0.09469(12) 0.36825(11) 0.0373(3) Uani d . 1
O O3 0.95539(17) 0.80704(13) 1.03706(12) 0.0420(3) Uani d . 1
N N1 0.52157(17) 0.71447(15) 0.75311(13) 0.0290(3) Uani d . 1
C C1 0.6280(2) 0.84352(18) 0.70459(17) 0.0340(4) Uani d . 1
H H1 0.7459 0.9466 0.7747 0.041 Uiso calc R 1
C C2 0.5681(2) 0.82872(19) 0.55213(18) 0.0358(4) Uani d . 1
H H2 0.6460 0.9213 0.5191 0.043 Uiso calc R 1
C C3 0.3984(2) 0.68218(19) 0.44994(17) 0.0334(4) Uani d . 1
H H3 0.3562 0.6741 0.3463 0.040 Uiso calc R 1
C C4 0.2859(2) 0.54249(17) 0.49912(15) 0.0259(3) Uani d . 1
C C5 0.3516(2) 0.55940(17) 0.65351(15) 0.0264(3) Uani d . 1
C C6 0.2472(2) 0.42169(18) 0.70749(16) 0.0309(4) Uani d . 1
H H6 0.2926 0.4336 0.8118 0.037 Uiso calc R 1
C C7 0.0807(2) 0.27146(18) 0.60868(16) 0.0317(4) Uani d . 1
H H7 0.0105 0.1778 0.6446 0.038 Uiso calc R 1
C C8 0.0105(2) 0.25262(17) 0.45318(16) 0.0287(3) Uani d . 1
C C9 0.1095(2) 0.38516(17) 0.39870(16) 0.0282(3) Uani d . 1
H H9 0.0605 0.3721 0.2941 0.034 Uiso calc R 1
C C10 -0.2312(2) 0.0611(2) 0.20879(17) 0.0397(4) Uani d . 1
H H10A -0.2812 0.1459 0.1767 0.060 Uiso calc R 1
H H10B -0.3419 -0.0611 0.1609 0.060 Uiso calc R 1
H H10C -0.1197 0.0755 0.1800 0.060 Uiso calc R 1
C C11 0.8351(2) 0.33265(18) 0.94786(15) 0.0312(4) Uani d . 1
H H11 0.7208 0.2176 0.9120 0.037 Uiso calc R 1
C C12 0.8066(2) 0.48315(17) 0.96332(15) 0.0296(4) Uani d . 1
H H12 0.6735 0.4707 0.9378 0.036 Uiso calc R 1
C C13 0.9725(2) 0.65287(17) 1.01619(15) 0.0296(4) Uani d . 1
H H3H 0.816(3) 0.775(2) 0.988(2) 0.062(5) Uiso d . 1

loop_
_atom_site_aniso_label
_atom_site_aniso_U_11
_atom_site_aniso_U_22
_atom_site_aniso_U_33
_atom_site_aniso_U_12
_atom_site_aniso_U_13
_atom_site_aniso_U_23
O1 0.0352(6) 0.0466(6) 0.0248(6) 0.0164(5) 0.0068(5) -0.0011(5)
O2 0.0316(6) 0.0305(5) 0.0313(6) 0.0033(5) 0.0080(5) 0.0004(4)
O3 0.0328(7) 0.0298(6) 0.0471(7) 0.0129(5) 0.0036(5) -0.0013(5)
N1 0.0259(7) 0.0309(6) 0.0253(7) 0.0135(6) 0.0069(5) 0.0003(5)
C1 0.0259(8) 0.0247(7) 0.0433(10) 0.0085(7) 0.0112(7) 0.0025(7)
C2 0.0317(9) 0.0293(8) 0.0442(10) 0.0115(7) 0.0158(7) 0.0122(7)
C3 0.0337(9) 0.0341(8) 0.0334(9) 0.0154(7) 0.0144(7) 0.0123(7)
C4 0.0255(8) 0.0266(7) 0.0271(8) 0.0140(6) 0.0106(6) 0.0056(6)
C5 0.0228(8) 0.0276(7) 0.0279(8) 0.0132(6) 0.0091(6) 0.0023(6)
C6 0.0310(8) 0.0374(8) 0.0234(8) 0.0155(7) 0.0110(7) 0.0067(7)
C7 0.0309(8) 0.0320(8) 0.0317(9) 0.0113(7) 0.0158(7) 0.0104(7)
C8 0.0237(8) 0.0269(7) 0.0296(9) 0.0091(6) 0.0094(6) 0.0017(6)
C9 0.0283(8) 0.0307(8) 0.0228(8) 0.0140(7) 0.0081(6) 0.0039(6)
C10 0.0314(9) 0.0388(8) 0.0312(9) 0.0082(7) 0.0067(7) -0.0041(7)
C11 0.0273(8) 0.0271(8) 0.0263(8) 0.0043(6) 0.0076(6) 0.0035(6)
C12 0.0244(8) 0.0337(8) 0.0244(8) 0.0100(7) 0.0084(6) 0.0034(6)
C13 0.0323(9) 0.0285(8) 0.0219(8) 0.0122(7) 0.0079(6) 0.0026(6)

loop_
_atom_type_symbol
_atom_type_description
_atom_type_scat_dispersion_real
_atom_type_scat_dispersion_imag
_atom_type_scat_source
C C 0.0033 0.0016 'International Tables Vol C Tables 4.2.6.8 and 6.1.1.4'
H H 0.0000 0.0000 'International Tables Vol C Tables 4.2.6.8 and 6.1.1.4'
N N 0.0061 0.0033 'International Tables Vol C Tables 4.2.6.8 and 6.1.1.4'
O O 0.0106 0.0060 'International Tables Vol C Tables 4.2.6.8 and 6.1.1.4'

loop_
_geom_angle_atom_site_label_1
_geom_angle_atom_site_label_2
_geom_angle_atom_site_label_3
_geom_angle_site_symmetry_1
_geom_angle_site_symmetry_3
_geom_angle
C8 O2 C10 . . 117.18(12)
C13 O3 H3H . . 107.1(10)
O1 N1 C1 . . 120.45(12)
O1 N1 C5 . . 118.38(12)
C1 N1 C5 . . 121.16(13)
N1 C1 C2 . . 120.69(13)
N1 C1 H1 . . 119.7
C2 C1 H1 . . 119.7
C3 C2 C1 . . 120.46(15)
C3 C2 H2 . . 119.8
C1 C2 H2 . . 119.8
C2 C3 C4 . . 119.66(15)
C2 C3 H3 . . 120.2
C4 C3 H3 . . 120.2
C5 C4 C3 . . 118.74(13)
C5 C4 C9 . . 118.68(13)
C3 C4 C9 . . 122.58(14)
N1 C5 C4 . . 119.22(13)
N1 C5 C6 . . 120.04(13)
C4 C5 C6 . . 120.73(13)
C7 C6 C5 . . 119.29(14)
C7 C6 H6 . . 120.4
C5 C6 H6 . . 120.4
C6 C7 C8 . . 120.93(14)
C6 C7 H7 . . 119.5
C8 C7 H7 . . 119.5
C9 C8 O2 . . 125.29(13)
C9 C8 C7 . . 120.61(13)
O2 C8 C7 . . 114.10(13)
C8 C9 C4 . . 119.74(14)
O2 C10 H10A . . 109.5
O2 C10 H10B . . 109.5
H10A C10 H10B . . 109.5
O2 C10 H10C . . 109.5
H10A C10 H10C . . 109.5
H10B C10 H10C . . 109.5
C12 C11 C13 . 2_767 121.05(13)
C12 C11 H11 . . 119.5
C13 C11 H11 2_767 . 119.5
C11 C12 C13 . . 120.21(13)
C11 C12 H12 . . 119.9
C13 C12 H12 . . 119.9
O3 C13 C11 . 2_767 118.11(13)
O3 C13 C12 . . 123.13(13)
C11 C13 C12 2_767 . 118.74(12)

loop_
_geom_bond_atom_site_label_1
_geom_bond_atom_site_label_2
_geom_bond_site_symmetry_2
_geom_bond_distance
O1 N1 . 1.3313(15)
O2 C8 . 1.3684(17)
O2 C10 . 1.4363(18)
O3 C13 . 1.3698(16)
O3 H3H . 0.94(2)
N1 C1 . 1.3333(19)
N1 C5 . 1.3914(19)
C1 C2 . 1.394(2)
C1 H1 . 0.9500
C2 C3 . 1.364(2)
C2 H2 . 0.9500
C3 C4 . 1.413(2)
C3 H3 . 0.9500
C4 C5 . 1.4069(19)
C4 C9 . 1.421(2)
C5 C6 . 1.408(2)
C6 C7 . 1.360(2)
C6 H6 . 0.9500
C7 C8 . 1.414(2)
C7 H7 . 0.9500
C8 C9 . 1.367(2)
C9 H9 . 0.9500
C10 H10A . 0.9800
C10 H10B . 0.9800
C10 H10C . 0.9800
C11 C12 . 1.3839(19)
C11 C13 2_767 1.385(2)
C11 H11 . 0.9500
C12 C13 . 1.393(2)
C12 H12 . 0.9500
C13 C11 2_767 1.385(2)

loop_
_geom_hbond_atom_site_label_D
_geom_hbond_atom_site_label_H
_geom_hbond_atom_site_label_A
_geom_hbond_site_symmetry_A
_geom_hbond_distance_DH
_geom_hbond_distance_HA
_geom_hbond_distance_DA
_geom_hbond_angle_DHA
O3 H3H O1 1 0.94(2) 1.67(2) 2.6118(18) 176.2(17)
C1 H1 O3 2_777 0.95 2.39 3.336(3) 176

loop_
_geom_torsion_atom_site_label_1
_geom_torsion_atom_site_label_2
_geom_torsion_atom_site_label_3
_geom_torsion_atom_site_label_4
_geom_torsion_site_symmetry_1
_geom_torsion_site_symmetry_4
_geom_torsion
O1 N1 C1 C2 . . -177.08(12)
C5 N1 C1 C2 . . 1.9(2)
N1 C1 C2 C3 . . 0.4(2)
C1 C2 C3 C4 . . -1.7(2)
C2 C3 C4 C5 . . 0.6(2)
C2 C3 C4 C9 . . -179.12(13)
O1 N1 C5 C4 . . 176.07(11)
C1 N1 C5 C4 . . -2.91(19)
O1 N1 C5 C6 . . -3.88(18)
C1 N1 C5 C6 . . 177.14(12)
C3 C4 C5 N1 . . 1.64(19)
C9 C4 C5 N1 . . -178.63(11)
C3 C4 C5 C6 . . -178.41(12)
C9 C4 C5 C6 . . 1.3(2)
N1 C5 C6 C7 . . 179.62(12)
C4 C5 C6 C7 . . -0.3(2)
C5 C6 C7 C8 . . -0.5(2)
C10 O2 C8 C9 . . 4.1(2)
C10 O2 C8 C7 . . -175.94(11)
C6 C7 C8 C9 . . 0.3(2)
C6 C7 C8 O2 . . -179.64(12)
O2 C8 C9 C4 . . -179.34(12)
C7 C8 C9 C4 . . 0.7(2)
C5 C4 C9 C8 . . -1.50(19)
C3 C4 C9 C8 . . 178.22(13)
C13 C11 C12 C13 2_767 . -0.2(2)
C11 C12 C13 O3 . . -178.59(12)
C11 C12 C13 C11 . 2_767 0.2(2)
